data_1552417
loop_
_publ_author_name
'Hu, Yuxuan'
'Zhang, Jing'
'Wang, Xiaoyan'
'Lu, Zhengyu'
'Zhang, Fangfang'
'Yang, Xiaofei'
'Ma, Zhihua'
'Yin, Jun'
'Xia, Haiping'
'Liu, Shenghua'

_publ_section_title
;
 One-pot syntheses of irida-polycyclic aromatic hydrocarbons
;
_journal_name_full 'Chemical Science'
_journal_paper_doi 10.1039/C9SC03914G
_journal_year 2019
_chemical_formula_moiety 'C37 H39 Ir O P, C H2 Cl2, F6 P'
_chemical_formula_sum 'C38 H41 Cl2 F6 Ir O P2'
_chemical_formula_weight 952.75
_space_group_crystal_system triclinic
_space_group_IT_number 2
_space_group_name_Hall '-P 1'
_space_group_name_H-M_alt 'P -1'
_symmetry_space_group_name_Hall '-P 1'
_symmetry_space_group_name_H-M 'P -1'
_atom_sites_solution_hydrogens geom
_atom_sites_solution_primary dual
_audit_creation_date 2019-03-19
_audit_creation_method
;
Olex2 1.2-beta
(compiled 2018.05.29 svn.r3508 for OlexSys, GUI svn.r5506)
;
_audit_update_record
;
2019-07-14 deposited with the CCDC.    2019-10-14 downloaded from the CCDC.
;
_cell_angle_alpha 101.716(3)
_cell_angle_beta 97.857(3)
_cell_angle_gamma 96.454(3)
_cell_formula_units_Z 2
_cell_length_a 12.171(3)
_cell_length_b 12.370(3)
_cell_length_c 13.038(3)
_cell_measurement_reflns_used 4660
_cell_measurement_temperature 170
_cell_measurement_theta_max 23.880
_cell_measurement_theta_min 2.228
_cell_volume 1884.0(8)
_computing_cell_refinement 'SAINT v7.68A (Bruker, 2009)'
_computing_data_reduction 'SAINT v7.68A (Bruker, 2009)'
_computing_molecular_graphics 'Olex2 (Dolomanov et al., 2009)'
_computing_publication_material 'Olex2 (Dolomanov et al., 2009)'
_computing_structure_refinement 'ShelXL (Sheldrick, 2015)'
_computing_structure_solution 'ShelXT (Sheldrick, 2015)'
_diffrn_ambient_temperature 170
_diffrn_measured_fraction_theta_full 0.982
_diffrn_measured_fraction_theta_max 0.976
_diffrn_measurement_device_type 'Bruker APEX-II CCD'
_diffrn_measurement_method '\f and \w scans'
_diffrn_radiation_monochromator graphite
_diffrn_radiation_type MoK\a
_diffrn_radiation_wavelength 0.71073
_diffrn_reflns_av_R_equivalents 0.0592
_diffrn_reflns_av_unetI/netI 0.0899
_diffrn_reflns_Laue_measured_fraction_full 0.982
_diffrn_reflns_Laue_measured_fraction_max 0.976
_diffrn_reflns_limit_h_max 15
_diffrn_reflns_limit_h_min -15
_diffrn_reflns_limit_k_max 15
_diffrn_reflns_limit_k_min -15
_diffrn_reflns_limit_l_max 14
_diffrn_reflns_limit_l_min -16
_diffrn_reflns_number 14925
_diffrn_reflns_point_group_measured_fraction_full 0.982
_diffrn_reflns_point_group_measured_fraction_max 0.976
_diffrn_reflns_theta_full 25.242
_diffrn_reflns_theta_max 26.695
_diffrn_reflns_theta_min 1.699
_diffrn_standards_number 0
_exptl_absorpt_coefficient_mu 3.830
_exptl_absorpt_correction_T_max 0.7454
_exptl_absorpt_correction_T_min 0.4965
_exptl_absorpt_correction_type multi-scan
_exptl_absorpt_process_details
;
SADABS-2008/1 (Bruker,2008) was used for absorption correction.
wR2(int) was 0.1175 before and 0.0666 after correction.
The Ratio of minimum to maximum transmission is 0.6661.
The \l/2 correction factor is 0.0015.
;
_exptl_crystal_colour 'metallic brownish black'
_exptl_crystal_colour_lustre metallic
_exptl_crystal_colour_modifier brownish
_exptl_crystal_colour_primary black
_exptl_crystal_density_diffrn 1.679
_exptl_crystal_description block
_exptl_crystal_F_000 944
_exptl_crystal_size_max 0.4
_exptl_crystal_size_mid 0.3
_exptl_crystal_size_min 0.2
_refine_diff_density_max 2.991
_refine_diff_density_min -1.259
_refine_diff_density_rms 0.166
_refine_ls_extinction_method none
_refine_ls_goodness_of_fit_ref 1.021
_refine_ls_hydrogen_treatment constr
_refine_ls_matrix_type full
_refine_ls_number_parameters 460
_refine_ls_number_reflns 7779
_refine_ls_number_restraints 54
_refine_ls_restrained_S_all 1.046
_refine_ls_R_factor_all 0.0742
_refine_ls_R_factor_gt 0.0588
_refine_ls_shift/su_max 0.001
_refine_ls_shift/su_mean 0.000
_refine_ls_structure_factor_coef Fsqd
_refine_ls_weighting_details 'w=1/[\s^2^(Fo^2^)+(0.0890P)^2^] where P=(Fo^2^+2Fc^2^)/3'
_refine_ls_weighting_scheme calc
_refine_ls_wR_factor_gt 0.1481
_refine_ls_wR_factor_ref 0.1580
_reflns_Friedel_coverage 0.000
_reflns_number_gt 6295
_reflns_number_total 7779
_reflns_threshold_expression 'I > 2\s(I)'
_cod_data_source_file c9sc03914g2.cif
_cod_data_source_block Complex_5
_cod_original_cell_volume 1884.1(7)
_cod_database_code 1552417
_shelx_shelxl_version_number 2016/6
_shelx_space_group_comment
;
The symmetry employed for this shelxl refinement is uniquely defined
by the following loop, which should always be used as a source of
symmetry information in preference to the above space-group names.
They are only intended as comments.
;
_shelx_estimated_absorpt_t_max 0.515
_shelx_estimated_absorpt_t_min 0.310
_olex2_refinement_description
;
1. Fixed Uiso
 At 1.2 times of:
  All C(H) groups, All C(H,H) groups
 At 1.5 times of:
  All C(H,H,H) groups
2. Uiso/Uaniso restraints and constraints
Uanis(F2) \\sim Ueq, Uanis(F4) \\sim Ueq, Uanis(F5) \\sim Ueq: with sigma of
0.005 and sigma for terminal atoms of 0.01
Uanis(F6) \\sim Ueq: with sigma of 0.002 and sigma for terminal atoms of 0.004
Uanis(C38) \\sim Ueq: with sigma of 0.002 and sigma for terminal atoms of 0.004
Uanis(C27) \\sim Ueq, Uanis(C33) \\sim Ueq, Uanis(C32) \\sim Ueq, Uanis(C31)
\\sim Ueq: with sigma of 0.01 and sigma for terminal atoms of 0.02
Uanis(C38) \\sim Ueq, Uanis(C33) \\sim Ueq: with sigma of 0.005 and sigma for
terminal atoms of 0.01
3.a Secondary CH2 refined with riding coordinates:
 C38(H38A,H38B)
3.b Aromatic/amide H refined with riding coordinates:
 C2(H2), C6(H6), C8(H8), C9(H9), C10(H10), C11(H11), C16(H16), C17(H17),
 C20(H20), C21(H21), C22(H22), C23(H23)
3.c Idealised Me refined as rotating group:
 C24(H24A,H24B,H24C), C30(H30A,H30B,H30C), C31(H31A,H31B,H31C), C32(H32A,H32B,
 H32C), C33(H33A,H33B,H33C), C34(H34A,H34B,H34C), C35(H35A,H35B,H35C), C36(H36A,
 H36B,H36C), C37(H37A,H37B,H37C)
;
_olex2_submission_special_instructions 'No special instructions were received'

loop_
_space_group_symop_operation_xyz
'x, y, z'
'-x, -y, -z'

loop_
_atom_site_label
_atom_site_type_symbol
_atom_site_fract_x
_atom_site_fract_y
_atom_site_fract_z
_atom_site_U_iso_or_equiv
_atom_site_adp_type
_atom_site_occupancy
_atom_site_site_symmetry_order
_atom_site_calc_flag
_atom_site_refinement_flags_posn
_atom_site_refinement_flags_adp
C1 C 0.2357(6) 0.8517(6) 0.2955(6) 0.0354(15) Uani 1 1 d . .
C2 C 0.1932(7) 0.8031(6) 0.3767(6) 0.0402(16) Uani 1 1 d . .
H2 H 0.164364 0.849205 0.431278 0.048 Uiso 1 1 calc R .
C3 C 0.1935(6) 0.6933(6) 0.3773(6) 0.0352(15) Uani 1 1 d . .
C4 C 0.2237(6) 0.6110(6) 0.2959(6) 0.0366(15) Uani 1 1 d . .
C5 C 0.2630(6) 0.6282(6) 0.2028(6) 0.0350(15) Uani 1 1 d . .
C6 C 0.2723(6) 0.5302(7) 0.1337(6) 0.0421(17) Uani 1 1 d . .
H6 H 0.301528 0.536015 0.070749 0.051 Uiso 1 1 calc R .
C7 C 0.2412(6) 0.4201(6) 0.1498(6) 0.0395(16) Uani 1 1 d . .
C8 C 0.2456(7) 0.3272(7) 0.0716(7) 0.050(2) Uani 1 1 d . .
H8 H 0.276452 0.336434 0.010285 0.060 Uiso 1 1 calc R .
C9 C 0.2067(7) 0.2236(7) 0.0811(7) 0.051(2) Uani 1 1 d . .
H9 H 0.212936 0.160648 0.027844 0.061 Uiso 1 1 calc R .
C10 C 0.1574(7) 0.2087(7) 0.1687(7) 0.051(2) Uani 1 1 d . .
H10 H 0.126471 0.136169 0.173409 0.061 Uiso 1 1 calc R .
C11 C 0.1540(7) 0.3002(6) 0.2486(6) 0.0426(17) Uani 1 1 d . .
H11 H 0.119243 0.290000 0.307542 0.051 Uiso 1 1 calc R .
C12 C 0.2009(6) 0.4081(6) 0.2443(6) 0.0376(16) Uani 1 1 d . .
C13 C 0.2006(6) 0.5053(6) 0.3209(6) 0.0341(15) Uani 1 1 d . .
C14 C 0.1727(6) 0.5264(5) 0.4310(6) 0.0345(15) Uani 1 1 d . .
C15 C 0.1579(6) 0.6398(6) 0.4591(6) 0.0377(16) Uani 1 1 d . .
C16 C 0.1222(7) 0.6836(6) 0.5544(6) 0.0393(16) Uani 1 1 d . .
H16 H 0.110424 0.759437 0.570623 0.047 Uiso 1 1 calc R .
C17 C 0.1050(7) 0.6198(6) 0.6216(6) 0.0438(18) Uani 1 1 d . .
H17 H 0.077290 0.649234 0.684574 0.053 Uiso 1 1 calc R .
C18 C 0.1271(6) 0.5070(6) 0.6016(6) 0.0379(16) Uani 1 1 d . .
C19 C 0.1677(6) 0.4611(6) 0.5074(6) 0.0377(16) Uani 1 1 d . .
C20 C 0.2074(7) 0.3561(6) 0.4998(6) 0.0425(17) Uani 1 1 d . .
H20 H 0.240544 0.326239 0.440359 0.051 Uiso 1 1 calc R .
C21 C 0.1980(8) 0.2981(7) 0.5781(7) 0.052(2) Uani 1 1 d . .
H21 H 0.225350 0.228468 0.572086 0.062 Uiso 1 1 calc R .
C22 C 0.1498(7) 0.3381(7) 0.6653(7) 0.0490(19) Uani 1 1 d . .
H22 H 0.138959 0.293725 0.715667 0.059 Uiso 1 1 calc R .
C23 C 0.1178(7) 0.4410(7) 0.6791(6) 0.0457(18) Uani 1 1 d . .
H23 H 0.088756 0.469798 0.741470 0.055 Uiso 1 1 calc R .
C24 C 0.1995(11) 1.0323(8) 0.3933(8) 0.069(3) Uani 1 1 d . .
H24A H 0.193658 1.105523 0.376953 0.104 Uiso 1 1 calc GR .
H24B H 0.254645 1.040847 0.457691 0.104 Uiso 1 1 calc GR .
H24C H 0.126363 0.999223 0.404605 0.104 Uiso 1 1 calc GR .
C25 C 0.4800(8) 0.8695(9) 0.2404(9) 0.071(3) Uani 1 1 d . .
C26 C 0.4262(8) 0.9353(9) 0.1702(11) 0.071(3) Uani 1 1 d . .
C27 C 0.4027(8) 0.8667(11) 0.0676(10) 0.070(3) Uani 1 1 d . U
C28 C 0.4366(8) 0.7628(9) 0.0706(8) 0.062(2) Uani 1 1 d . .
C29 C 0.4855(7) 0.7643(8) 0.1748(8) 0.056(2) Uani 1 1 d . .
C30 C 0.5226(11) 0.9113(14) 0.3540(11) 0.111(5) Uani 1 1 d . .
H30A H 0.476926 0.966066 0.384275 0.166 Uiso 1 1 calc GR .
H30B H 0.600605 0.946666 0.363701 0.166 Uiso 1 1 calc GR .
H30C H 0.518732 0.848985 0.389968 0.166 Uiso 1 1 calc GR .
C31 C 0.4177(14) 1.0599(11) 0.2053(15) 0.119(5) Uani 1 1 d . U
H31A H 0.356398 1.079037 0.158320 0.178 Uiso 1 1 calc GR .
H31B H 0.488332 1.104324 0.201397 0.178 Uiso 1 1 calc GR .
H31C H 0.402868 1.075911 0.278429 0.178 Uiso 1 1 calc GR .
C32 C 0.3604(14) 0.9084(17) -0.0302(13) 0.131(6) Uani 1 1 d . U
H32A H 0.326015 0.844769 -0.087871 0.197 Uiso 1 1 calc GR .
H32B H 0.423238 0.949722 -0.052211 0.197 Uiso 1 1 calc GR .
H32C H 0.304554 0.957748 -0.013583 0.197 Uiso 1 1 calc GR .
C33 C 0.4443(11) 0.6734(14) -0.0280(11) 0.105(4) Uani 1 1 d . U
H33A H 0.453766 0.602745 -0.007200 0.157 Uiso 1 1 calc GR .
H33B H 0.508587 0.697278 -0.059901 0.157 Uiso 1 1 calc GR .
H33C H 0.375381 0.663118 -0.079671 0.157 Uiso 1 1 calc GR .
C34 C 0.5419(10) 0.6751(11) 0.2116(12) 0.090(4) Uani 1 1 d . .
H34A H 0.529106 0.673360 0.283844 0.135 Uiso 1 1 calc GR .
H34B H 0.622607 0.690441 0.211122 0.135 Uiso 1 1 calc GR .
H34C H 0.511248 0.602816 0.163999 0.135 Uiso 1 1 calc GR .
C35 C 0.0844(7) 0.8822(7) 0.0528(8) 0.053(2) Uani 1 1 d . .
H35A H 0.075810 0.926787 0.121802 0.079 Uiso 1 1 calc GR .
H35B H 0.011823 0.864971 0.005557 0.079 Uiso 1 1 calc GR .
H35C H 0.138613 0.924434 0.021422 0.079 Uiso 1 1 calc GR .
C36 C 0.1242(10) 0.6707(10) -0.0615(8) 0.071(3) Uani 1 1 d . .
H36A H 0.163723 0.713603 -0.104306 0.107 Uiso 1 1 calc GR .
H36B H 0.045316 0.649302 -0.094413 0.107 Uiso 1 1 calc GR .
H36C H 0.158658 0.603494 -0.057473 0.107 Uiso 1 1 calc GR .
C37 C 0.0201(7) 0.6855(8) 0.1188(8) 0.059(2) Uani 1 1 d . .
H37A H 0.037463 0.612302 0.128078 0.089 Uiso 1 1 calc GR .
H37B H -0.048995 0.675891 0.067501 0.089 Uiso 1 1 calc GR .
H37C H 0.010091 0.730420 0.187105 0.089 Uiso 1 1 calc GR .
Ir1 Ir 0.30401(2) 0.78231(2) 0.17476(2) 0.03903(13) Uani 1 1 d . .
O1 O 0.2350(5) 0.9599(4) 0.3052(4) 0.0507(14) Uani 1 1 d . .
P1 P 0.13330(16) 0.75512(16) 0.07067(16) 0.0383(4) Uani 1 1 d . .
C38 C 0.569(2) 0.354(2) 0.381(2) 0.192(10) Uani 1 1 d . U
H38A H 0.621418 0.422113 0.418772 0.231 Uiso 1 1 calc R .
H38B H 0.614024 0.303187 0.341440 0.231 Uiso 1 1 calc R .
Cl1 Cl 0.5234(7) 0.2906(8) 0.4764(6) 0.226(4) Uani 1 1 d . .
Cl2 Cl 0.4877(9) 0.3856(9) 0.3037(7) 0.248(5) Uani 1 1 d . .
F1 F -0.2435(8) 1.0710(7) 0.2625(7) 0.110(3) Uani 1 1 d . .
F2 F -0.1451(10) 1.0079(10) 0.3806(8) 0.144(4) Uani 1 1 d . U
F3 F -0.0596(7) 0.9113(6) 0.2602(7) 0.102(2) Uani 1 1 d . .
F4 F -0.1475(10) 0.9863(9) 0.1385(7) 0.139(3) Uani 1 1 d . U
F5 F -0.2396(11) 0.8916(9) 0.2360(11) 0.178(4) Uani 1 1 d . U
F6 F -0.0563(9) 1.0932(8) 0.2900(8) 0.134(3) Uani 1 1 d . U
P2 P -0.1517(2) 0.9927(2) 0.2608(2) 0.0580(6) Uani 1 1 d . .

loop_
_atom_site_aniso_label
_atom_site_aniso_U_11
_atom_site_aniso_U_22
_atom_site_aniso_U_33
_atom_site_aniso_U_23
_atom_site_aniso_U_13
_atom_site_aniso_U_12
C1 0.033(4) 0.030(3) 0.041(4) 0.008(3) -0.002(3) 0.004(3)
C2 0.050(4) 0.035(4) 0.034(4) 0.004(3) 0.007(3) 0.007(3)
C3 0.030(3) 0.037(4) 0.039(4) 0.008(3) 0.006(3) 0.006(3)
C4 0.043(4) 0.038(4) 0.031(4) 0.010(3) 0.007(3) 0.011(3)
C5 0.034(4) 0.034(3) 0.041(4) 0.014(3) 0.008(3) 0.011(3)
C6 0.043(4) 0.055(5) 0.033(4) 0.011(3) 0.011(3) 0.016(3)
C7 0.042(4) 0.043(4) 0.032(4) 0.006(3) 0.000(3) 0.012(3)
C8 0.056(5) 0.057(5) 0.039(5) 0.004(4) 0.008(4) 0.023(4)
C9 0.051(5) 0.054(5) 0.042(5) -0.001(4) -0.002(4) 0.019(4)
C10 0.058(5) 0.039(4) 0.050(5) -0.001(4) -0.003(4) 0.018(4)
C11 0.051(4) 0.038(4) 0.036(4) 0.002(3) -0.002(3) 0.016(3)
C12 0.034(4) 0.043(4) 0.033(4) 0.003(3) -0.001(3) 0.011(3)
C13 0.034(4) 0.039(4) 0.031(4) 0.008(3) 0.006(3) 0.009(3)
C14 0.039(4) 0.025(3) 0.039(4) 0.004(3) 0.007(3) 0.006(3)
C15 0.044(4) 0.037(4) 0.037(4) 0.007(3) 0.010(3) 0.018(3)
C16 0.053(5) 0.037(4) 0.028(4) 0.006(3) 0.006(3) 0.010(3)
C17 0.058(5) 0.043(4) 0.028(4) -0.001(3) 0.011(3) 0.013(3)
C18 0.041(4) 0.040(4) 0.031(4) 0.006(3) 0.006(3) 0.004(3)
C19 0.046(4) 0.036(4) 0.030(4) 0.005(3) 0.002(3) 0.012(3)
C20 0.056(5) 0.032(4) 0.040(4) 0.010(3) 0.002(3) 0.010(3)
C21 0.071(6) 0.038(4) 0.051(5) 0.019(4) 0.004(4) 0.017(4)
C22 0.048(5) 0.057(5) 0.046(5) 0.021(4) 0.006(4) 0.007(4)
C23 0.054(5) 0.054(5) 0.034(4) 0.016(4) 0.012(3) 0.008(4)
C24 0.114(9) 0.038(5) 0.051(6) 0.001(4) 0.008(5) 0.013(5)
C25 0.043(5) 0.079(7) 0.074(7) -0.011(6) 0.009(5) -0.008(5)
C26 0.038(5) 0.067(6) 0.113(10) 0.029(6) 0.028(5) -0.006(4)
C27 0.047(5) 0.102(7) 0.079(6) 0.055(5) 0.025(4) 0.004(4)
C28 0.050(5) 0.070(6) 0.064(7) 0.007(5) 0.021(4) -0.001(4)
C29 0.036(4) 0.072(6) 0.065(6) 0.014(5) 0.016(4) 0.015(4)
C30 0.068(8) 0.143(13) 0.091(10) -0.007(9) -0.010(7) -0.021(8)
C31 0.109(10) 0.072(8) 0.189(14) 0.042(8) 0.059(10) 0.008(7)
C32 0.099(10) 0.204(15) 0.116(11) 0.102(11) 0.023(8) 0.002(10)
C33 0.080(7) 0.140(9) 0.086(7) -0.002(6) 0.039(6) 0.003(6)
C34 0.053(6) 0.107(10) 0.124(11) 0.055(8) 0.008(6) 0.024(6)
C35 0.048(5) 0.045(4) 0.067(6) 0.023(4) 0.000(4) 0.009(4)
C36 0.078(7) 0.083(7) 0.045(6) -0.006(5) 0.002(5) 0.023(6)
C37 0.041(5) 0.060(5) 0.078(7) 0.029(5) 0.001(4) -0.001(4)
Ir1 0.03389(18) 0.04638(19) 0.0396(2) 0.01336(13) 0.00887(12) 0.00718(11)
O1 0.079(4) 0.034(3) 0.041(3) 0.008(2) 0.015(3) 0.008(3)
P1 0.0381(10) 0.0415(10) 0.0352(11) 0.0084(8) 0.0057(8) 0.0059(8)
C38 0.192(11) 0.193(11) 0.192(11) 0.044(3) 0.031(3) 0.027(3)
Cl1 0.197(7) 0.331(11) 0.163(6) 0.120(7) 0.018(5) -0.011(7)
Cl2 0.256(10) 0.320(12) 0.207(8) 0.136(8) -0.003(7) 0.119(9)
F1 0.118(7) 0.098(5) 0.115(6) 0.015(4) 0.008(5) 0.051(5)
F2 0.179(8) 0.183(8) 0.094(6) 0.047(5) 0.042(5) 0.068(6)
F3 0.117(6) 0.077(4) 0.129(7) 0.026(4) 0.046(5) 0.044(4)
F4 0.187(8) 0.154(7) 0.090(5) 0.027(5) 0.027(5) 0.077(6)
F5 0.149(7) 0.118(6) 0.250(9) 0.017(6) 0.038(7) -0.013(6)
F6 0.132(4) 0.120(4) 0.145(5) 0.018(3) 0.031(3) 0.008(3)
P2 0.0799(17) 0.0481(12) 0.0501(14) 0.0102(10) 0.0239(12) 0.0113(11)

loop_
_atom_type_symbol
_atom_type_description
_atom_type_scat_dispersion_real
_atom_type_scat_dispersion_imag
_atom_type_scat_source
C C 0.0033 0.0016 'International Tables Vol C Tables 4.2.6.8 and 6.1.1.4'
H H 0.0000 0.0000 'International Tables Vol C Tables 4.2.6.8 and 6.1.1.4'
Cl Cl 0.1484 0.1585 'International Tables Vol C Tables 4.2.6.8 and 6.1.1.4'
F F 0.0171 0.0103 'International Tables Vol C Tables 4.2.6.8 and 6.1.1.4'
Ir Ir -1.4442 7.9887 'International Tables Vol C Tables 4.2.6.8 and 6.1.1.4'
O O 0.0106 0.0060 'International Tables Vol C Tables 4.2.6.8 and 6.1.1.4'
P P 0.1023 0.0942 'International Tables Vol C Tables 4.2.6.8 and 6.1.1.4'

loop_
_geom_angle_atom_site_label_1
_geom_angle_atom_site_label_2
_geom_angle_atom_site_label_3
_geom_angle
C2 C1 Ir1 129.6(5)
O1 C1 C2 116.5(6)
O1 C1 Ir1 113.7(5)
C3 C2 C1 121.9(7)
C2 C3 C4 125.9(7)
C2 C3 C15 125.1(7)
C4 C3 C15 109.0(6)
C5 C4 C3 127.1(7)
C5 C4 C13 124.6(6)
C13 C4 C3 108.2(6)
C4 C5 Ir1 123.1(5)
C6 C5 C4 113.3(7)
C6 C5 Ir1 123.6(6)
C5 C6 C7 124.9(7)
C8 C7 C6 120.3(7)
C8 C7 C12 120.5(8)
C12 C7 C6 119.1(7)
C9 C8 C7 121.0(8)
C8 C9 C10 120.3(8)
C11 C10 C9 119.5(8)
C10 C11 C12 121.4(8)
C11 C12 C7 116.8(7)
C13 C12 C7 117.6(7)
C13 C12 C11 125.3(7)
C4 C13 C14 106.8(6)
C12 C13 C4 119.8(7)
C12 C13 C14 133.3(7)
C15 C14 C13 107.4(6)
C19 C14 C13 133.5(6)
C19 C14 C15 118.9(6)
C14 C15 C3 107.3(6)
C16 C15 C3 131.1(7)
C16 C15 C14 121.4(7)
C17 C16 C15 119.9(7)
C16 C17 C18 121.2(7)
C17 C18 C23 121.1(7)
C19 C18 C17 120.3(7)
C19 C18 C23 118.4(7)
C14 C19 C18 117.3(6)
C14 C19 C20 124.5(7)
C18 C19 C20 118.1(7)
C21 C20 C19 120.2(7)
C20 C21 C22 121.7(7)
C23 C22 C21 119.8(8)
C22 C23 C18 121.3(7)
C26 C25 Ir1 72.2(5)
C29 C25 C26 106.3(10)
C29 C25 C30 128.9(13)
C29 C25 Ir1 71.2(5)
C30 C25 C26 124.7(12)
C30 C25 Ir1 123.8(8)
C25 C26 C31 123.9(12)
C25 C26 Ir1 69.8(5)
C27 C26 C25 106.6(9)
C27 C26 C31 128.9(12)
C27 C26 Ir1 72.3(5)
C31 C26 Ir1 129.8(8)
C26 C27 C32 122.9(13)
C26 C27 Ir1 72.0(5)
C28 C27 C26 109.4(10)
C28 C27 C32 127.3(13)
C28 C27 Ir1 70.3(5)
C32 C27 Ir1 129.6(8)
C27 C28 C29 108.9(9)
C27 C28 C33 124.5(11)
C27 C28 Ir1 73.8(5)
C29 C28 C33 125.1(11)
C29 C28 Ir1 71.6(5)
C33 C28 Ir1 131.7(7)
C25 C29 C34 124.3(11)
C25 C29 Ir1 72.1(5)
C28 C29 C25 108.8(9)
C28 C29 C34 126.7(10)
C28 C29 Ir1 72.0(5)
C34 C29 Ir1 125.3(7)
C1 Ir1 C5 91.2(3)
C1 Ir1 C25 96.1(3)
C1 Ir1 C26 97.6(4)
C1 Ir1 C27 128.8(4)
C1 Ir1 C28 156.2(3)
C1 Ir1 C29 127.1(3)
C1 Ir1 P1 88.6(2)
C5 Ir1 C25 117.1(4)
C5 Ir1 C26 154.2(4)
C5 Ir1 C27 139.8(4)
C5 Ir1 C28 105.1(3)
C5 Ir1 C29 93.9(3)
C5 Ir1 P1 87.2(2)
C25 Ir1 C26 38.0(4)
C25 Ir1 C27 61.1(4)
C25 Ir1 P1 155.1(3)
C26 Ir1 C27 35.7(4)
C28 Ir1 C25 61.2(4)
C28 Ir1 C26 60.6(4)
C28 Ir1 C27 35.9(4)
C28 Ir1 P1 109.1(3)
C29 Ir1 C25 36.7(4)
C29 Ir1 C26 61.5(4)
C29 Ir1 C27 60.3(4)
C29 Ir1 C28 36.3(4)
C29 Ir1 P1 144.2(3)
P1 Ir1 C26 117.1(3)
P1 Ir1 C27 97.1(3)
C1 O1 C24 124.5(7)
C35 P1 C36 105.6(5)
C35 P1 C37 103.1(4)
C35 P1 Ir1 113.3(3)
C36 P1 Ir1 115.3(4)
C37 P1 C36 102.2(5)
C37 P1 Ir1 115.8(3)
Cl2 C38 Cl1 120(2)
F1 P2 F3 178.9(5)
F1 P2 F4 92.6(5)
F2 P2 F1 88.3(5)
F2 P2 F3 91.1(5)
F2 P2 F4 174.1(7)
F2 P2 F6 84.5(6)
F3 P2 F4 88.1(5)
F5 P2 F1 91.0(6)
F5 P2 F2 93.8(7)
F5 P2 F3 88.1(6)
F5 P2 F4 92.0(7)
F5 P2 F6 176.6(7)
F6 P2 F1 91.9(5)
F6 P2 F3 88.9(5)
F6 P2 F4 89.6(6)

loop_
_geom_bond_atom_site_label_1
_geom_bond_atom_site_label_2
_geom_bond_distance
C1 C2 1.445(11)
C1 Ir1 1.969(7)
C1 O1 1.319(9)
C2 C3 1.361(10)
C3 C4 1.432(10)
C3 C15 1.452(10)
C4 C5 1.411(10)
C4 C13 1.417(10)
C5 C6 1.383(10)
C5 Ir1 2.033(7)
C6 C7 1.437(11)
C7 C8 1.384(11)
C7 C12 1.415(11)
C8 C9 1.351(13)
C9 C10 1.395(13)
C10 C11 1.383(10)
C11 C12 1.407(11)
C12 C13 1.399(10)
C13 C14 1.499(10)
C14 C15 1.414(9)
C14 C19 1.408(10)
C15 C16 1.398(10)
C16 C17 1.314(11)
C17 C18 1.429(10)
C18 C19 1.421(10)
C18 C23 1.431(11)
C19 C20 1.426(10)
C20 C21 1.372(11)
C21 C22 1.379(13)
C22 C23 1.357(12)
C24 O1 1.454(11)
C25 C26 1.479(17)
C25 C29 1.418(14)
C25 C30 1.466(17)
C25 Ir1 2.256(9)
C26 C27 1.404(17)
C26 C31 1.535(17)
C26 Ir1 2.289(9)
C27 C28 1.400(15)
C27 C32 1.518(16)
C27 Ir1 2.293(9)
C28 C29 1.401(14)
C28 C33 1.537(16)
C28 Ir1 2.249(9)
C29 C34 1.489(14)
C29 Ir1 2.244(8)
C35 P1 1.789(8)
C36 P1 1.806(10)
C37 P1 1.795(9)
Ir1 P1 2.271(2)
C38 Cl1 1.72(3)
C38 Cl2 1.47(3)
F1 P2 1.558(8)
F2 P2 1.525(10)
F3 P2 1.589(7)
F4 P2 1.589(9)
F5 P2 1.501(11)
F6 P2 1.549(10)
